data_1576496
loop_
_publ_author_name
'Yuwen, Liyan'
'Tang, Jiazhong'
'Qi, Yayu'
'Zou, Tianyi'
'Zhang, Shaotong'
'Zhang, Ya-Qian'
'Zhang, Qing-Wei'

_publ_section_title
;
 Diastereoselective synthesis of cyclopropyl sulfoxides <i>via</i>
 hydrosulfenation.
;
_journal_issue 6
_journal_name_full 'Chemical science'
_journal_page_first 3171
_journal_page_last 3177
_journal_paper_doi 10.1039/d5sc08731g
_journal_volume 17
_journal_year 2026
_chemical_absolute_configuration rmad
_chemical_formula_moiety 'C19 H25 F O3 S'
_chemical_formula_sum 'C19 H25 F O3 S'
_chemical_formula_weight 352.45
_space_group_crystal_system orthorhombic
_space_group_IT_number 19
_space_group_name_Hall 'P 2ac 2ab'
_space_group_name_H-M_alt 'P 21 21 21'
_atom_sites_solution_hydrogens geom
_atom_sites_solution_primary dual
_audit_creation_date 2025-05-07
_audit_creation_method
;
Olex2 1.5
(compiled 2025.04.05 svn.rf049d14d for OlexSys, GUI svn.r7224)
;
_audit_update_record
;
2025-05-11 deposited with the CCDC.	2025-12-12 downloaded from the CCDC.
;
_cell_angle_alpha 90
_cell_angle_beta 90
_cell_angle_gamma 90
_cell_formula_units_Z 4
_cell_length_a 10.1006(3)
_cell_length_b 10.2657(4)
_cell_length_c 17.6580(8)
_cell_measurement_reflns_used 9898
_cell_measurement_temperature 170.00
_cell_measurement_theta_max 54.917
_cell_measurement_theta_min 4.335
_cell_volume 1830.95(12)
_computing_cell_refinement 'SAINT V8.40B (?, 2016)'
_computing_data_reduction 'SAINT V8.40B (?, 2016)'
_computing_molecular_graphics 'Olex2 1.5 (Dolomanov et al., 2009)'
_computing_publication_material 'Olex2 1.5 (Dolomanov et al., 2009)'
_computing_structure_refinement 'SHELXL 2018/3 (Sheldrick, 2015)'
_computing_structure_solution 'SHELXT  (Sheldrick, 2015)'
_diffrn_ambient_temperature 170.00
_diffrn_measured_fraction_theta_full 0.999
_diffrn_measured_fraction_theta_max 0.998
_diffrn_measurement_device_type 'Bruker APEX-II CCD'
_diffrn_measurement_method '\f and \w scans'
_diffrn_radiation_type GaK\a
_diffrn_radiation_wavelength 1.34139
_diffrn_reflns_av_R_equivalents 0.1303
_diffrn_reflns_av_unetI/netI 0.0983
_diffrn_reflns_Laue_measured_fraction_full 0.999
_diffrn_reflns_Laue_measured_fraction_max 0.998
_diffrn_reflns_limit_h_max 12
_diffrn_reflns_limit_h_min -12
_diffrn_reflns_limit_k_max 11
_diffrn_reflns_limit_k_min -12
_diffrn_reflns_limit_l_max 21
_diffrn_reflns_limit_l_min -21
_diffrn_reflns_number 18154
_diffrn_reflns_point_group_measured_fraction_full 1.000
_diffrn_reflns_point_group_measured_fraction_max 0.998
_diffrn_reflns_theta_full 53.594
_diffrn_reflns_theta_max 55.024
_diffrn_reflns_theta_min 4.334
_diffrn_source_current 3.57
_diffrn_source_power 0.2491146
_diffrn_source_voltage 69.78
_diffrn_standards_number 0
_exptl_absorpt_coefficient_mu 1.184
_exptl_absorpt_correction_T_max 0.7508
_exptl_absorpt_correction_T_min 0.2599
_exptl_absorpt_correction_type multi-scan
_exptl_absorpt_process_details
;
SADABS-2016/2 (Bruker,2016/2) was used for absorption correction.
wR2(int) was 0.1713 before and 0.1050 after correction.
The Ratio of minimum to maximum transmission is 0.3462.
The \l/2 correction factor is Not present.
;
_exptl_crystal_colour colourless
_exptl_crystal_colour_primary colourless
_exptl_crystal_density_diffrn 1.279
_exptl_crystal_description block
_exptl_crystal_F_000 752
_exptl_crystal_size_max 0.17
_exptl_crystal_size_mid 0.17
_exptl_crystal_size_min 0.05
_refine_diff_density_max 0.638
_refine_diff_density_min -0.423
_refine_diff_density_rms 0.101
_refine_ls_abs_structure_details
;
 Flack x determined using 1056 quotients [(I+)-(I-)]/[(I+)+(I-)]
 (Parsons, Flack and Wagner, Acta Cryst. B69 (2013) 249-259).
;
_refine_ls_abs_structure_Flack 0.10(2)
_refine_ls_extinction_method none
_refine_ls_goodness_of_fit_ref 1.053
_refine_ls_hydrogen_treatment constr
_refine_ls_matrix_type full
_refine_ls_number_parameters 219
_refine_ls_number_reflns 3491
_refine_ls_number_restraints 0
_refine_ls_restrained_S_all 1.053
_refine_ls_R_factor_all 0.0786
_refine_ls_R_factor_gt 0.0714
_refine_ls_shift/su_max 0.002
_refine_ls_shift/su_mean 0.000
_refine_ls_structure_factor_coef Fsqd
_refine_ls_weighting_details 'w=1/[\s^2^(Fo^2^)+(0.1117P)^2^] where P=(Fo^2^+2Fc^2^)/3'
_refine_ls_weighting_scheme calc
_refine_ls_wR_factor_gt 0.1743
_refine_ls_wR_factor_ref 0.1806
_reflns_Friedel_coverage 0.743
_reflns_Friedel_fraction_full 1.000
_reflns_Friedel_fraction_max 0.999
_reflns_number_gt 2988
_reflns_number_total 3491
_reflns_threshold_expression 'I > 2\s(I)'
_cod_data_source_file d5sc08731g2.cif
_cod_data_source_block 250507yw_frg_2
_cod_database_code 1576496
_shelx_shelxl_version_number 2018/3
_shelx_space_group_comment
;
The symmetry employed for this shelxl refinement is uniquely defined
by the following loop, which should always be used as a source of
symmetry information in preference to the above space-group names.
They are only intended as comments.
;
_shelx_estimated_absorpt_t_max 0.943
_shelx_estimated_absorpt_t_min 0.824
_olex2_refinement_description
;
1. Fixed Uiso
 At 1.2 times of:
  All C(H) groups, All C(H,H) groups
 At 1.5 times of:
  All C(H,H,H) groups
2.a Ternary CH refined with riding coordinates:
 C1(H1), C4(H4), C7(H7)
2.b Secondary CH2 refined with riding coordinates:
 C2(H2A,H2B), C5(H5A,H5B), C6(H6A,H6B), C9(H9A,H9B), C12(H12A,H12B), C13(H13A,
 H13B)
2.c Aromatic/amide H refined with riding coordinates:
 C15(H15), C16(H16), C18(H18), C19(H19)
2.d Idealised Me refined as rotating group:
 C10(H10A,H10B,H10C), C11(H11A,H11B,H11C)
;
_olex2_submission_special_instructions 'No special instructions were received'

loop_
_space_group_symop_operation_xyz
'x, y, z'
'-x+1/2, -y, z+1/2'
'-x, y+1/2, -z+1/2'
'x+1/2, -y+1/2, -z'

loop_
_atom_site_label
_atom_site_type_symbol
_atom_site_fract_x
_atom_site_fract_y
_atom_site_fract_z
_atom_site_U_iso_or_equiv
_atom_site_adp_type
_atom_site_occupancy
_atom_site_site_symmetry_order
_atom_site_calc_flag
_atom_site_refinement_flags_posn
_atom_site_refinement_flags_adp
_atom_site_refinement_flags_occupancy
_atom_site_disorder_assembly
_atom_site_disorder_group
S1 S 0.32110(13) 0.31735(11) 0.35761(8) 0.0617(4) Uani 1 1 d . . . . .
F1 F 0.1089(5) 0.7564(4) 0.1846(2) 0.1060(14) Uani 1 1 d . . . . .
O1 O 0.4406(4) 0.2636(4) 0.3178(3) 0.0883(13) Uani 1 1 d . . . . .
O2 O 0.3768(2) 0.8764(3) 0.46146(17) 0.0493(7) Uani 1 1 d . . . . .
O3 O 0.1600(3) 0.9169(3) 0.43655(19) 0.0564(8) Uani 1 1 d . . . . .
C1 C 0.3794(4) 0.4199(4) 0.4311(3) 0.0510(10) Uani 1 1 d . . . . .
H1 H 0.443109 0.488128 0.413639 0.061 Uiso 1 1 calc R U . . .
C2 C 0.4044(4) 0.3728(4) 0.5094(3) 0.0565(11) Uani 1 1 d . . . . .
H2A H 0.482407 0.408143 0.536404 0.068 Uiso 1 1 calc R U . . .
H2B H 0.383771 0.280602 0.520806 0.068 Uiso 1 1 calc R U . . .
C3 C 0.2898(4) 0.4638(4) 0.4950(3) 0.0457(9) Uani 1 1 d . . . . .
C4 C 0.3068(4) 0.6073(4) 0.5160(2) 0.0417(8) Uani 1 1 d . . . . .
H4 H 0.401642 0.630650 0.507110 0.050 Uiso 1 1 calc R U . . .
C5 C 0.2761(4) 0.6358(4) 0.5983(3) 0.0502(10) Uani 1 1 d . . . . .
H5A H 0.333117 0.581352 0.631169 0.060 Uiso 1 1 calc R U . . .
H5B H 0.182685 0.613288 0.609081 0.060 Uiso 1 1 calc R U . . .
C6 C 0.2996(4) 0.7797(4) 0.6162(2) 0.0515(10) Uani 1 1 d . . . . .
H6A H 0.395010 0.799455 0.610296 0.062 Uiso 1 1 calc R U . . .
H6B H 0.275377 0.796511 0.669679 0.062 Uiso 1 1 calc R U . . .
C7 C 0.2192(4) 0.8708(4) 0.5648(3) 0.0512(10) Uani 1 1 d . . . . .
H7 H 0.123305 0.853972 0.574828 0.061 Uiso 1 1 calc R U . . .
C8 C 0.2454(4) 0.8384(4) 0.4826(3) 0.0451(10) Uani 1 1 d . . . . .
C9 C 0.2221(3) 0.6949(4) 0.4649(2) 0.0420(8) Uani 1 1 d . . . . .
H9A H 0.244503 0.677898 0.411186 0.050 Uiso 1 1 calc R U . . .
H9B H 0.127362 0.673883 0.472315 0.050 Uiso 1 1 calc R U . . .
C10 C 0.2469(5) 1.0134(5) 0.5843(3) 0.0660(13) Uani 1 1 d . . . . .
H10A H 0.341244 1.031844 0.577153 0.099 Uiso 1 1 calc R U . . .
H10B H 0.222591 1.029756 0.637201 0.099 Uiso 1 1 calc R U . . .
H10C H 0.194506 1.069951 0.551122 0.099 Uiso 1 1 calc R U . . .
C11 C 0.1521(4) 0.4065(4) 0.5037(3) 0.0539(10) Uani 1 1 d . . . . .
H11A H 0.126699 0.407632 0.557229 0.081 Uiso 1 1 calc R U . . .
H11B H 0.151930 0.316500 0.485129 0.081 Uiso 1 1 calc R U . . .
H11C H 0.088875 0.458294 0.474295 0.081 Uiso 1 1 calc R U . . .
C12 C 0.3722(5) 0.9202(6) 0.3865(3) 0.0719(14) Uani 1 1 d . . . . .
H12A H 0.409035 0.853587 0.351845 0.086 Uiso 1 1 calc R U . . .
H12B H 0.424013 1.001454 0.380729 0.086 Uiso 1 1 calc R U . . .
C13 C 0.2288(5) 0.9444(5) 0.3689(3) 0.0661(13) Uani 1 1 d . . . . .
H13A H 0.214729 1.036092 0.353514 0.079 Uiso 1 1 calc R U . . .
H13B H 0.198403 0.886678 0.327512 0.079 Uiso 1 1 calc R U . . .
C14 C 0.2572(4) 0.4482(4) 0.3012(2) 0.0489(10) Uani 1 1 d . . . . .
C15 C 0.1234(4) 0.4676(5) 0.2983(3) 0.0580(11) Uani 1 1 d . . . . .
H15 H 0.065468 0.409011 0.323484 0.070 Uiso 1 1 calc R U . . .
C16 C 0.0724(5) 0.5718(6) 0.2588(3) 0.0669(14) Uani 1 1 d . . . . .
H16 H -0.020375 0.586121 0.255990 0.080 Uiso 1 1 calc R U . . .
C17 C 0.1597(6) 0.6539(5) 0.2239(3) 0.0669(13) Uani 1 1 d . . . . .
C18 C 0.2939(5) 0.6381(5) 0.2245(3) 0.0629(12) Uani 1 1 d . . . . .
H18 H 0.350804 0.697455 0.199148 0.075 Uiso 1 1 calc R U . . .
C19 C 0.3434(4) 0.5321(5) 0.2636(3) 0.0547(11) Uani 1 1 d . . . . .
H19 H 0.436122 0.516489 0.264874 0.066 Uiso 1 1 calc R U . . .

loop_
_atom_site_aniso_label
_atom_site_aniso_U_11
_atom_site_aniso_U_22
_atom_site_aniso_U_33
_atom_site_aniso_U_23
_atom_site_aniso_U_13
_atom_site_aniso_U_12
S1 0.0692(8) 0.0416(6) 0.0743(8) -0.0106(5) -0.0044(6) 0.0036(5)
F1 0.153(3) 0.081(2) 0.084(2) 0.0103(18) 0.004(2) 0.052(2)
O1 0.086(3) 0.079(3) 0.100(3) -0.028(2) -0.003(2) 0.036(2)
O2 0.0397(13) 0.0514(16) 0.0567(17) 0.0028(13) -0.0057(12) -0.0035(11)
O3 0.0505(15) 0.0460(15) 0.073(2) 0.0033(14) -0.0131(14) 0.0080(13)
C1 0.0410(19) 0.046(2) 0.066(3) -0.0063(19) 0.0019(18) 0.0011(17)
C2 0.049(2) 0.045(2) 0.075(3) 0.002(2) -0.009(2) 0.0063(18)
C3 0.0427(19) 0.042(2) 0.053(2) 0.0023(17) -0.0055(17) 0.0027(15)
C4 0.0368(17) 0.0385(18) 0.050(2) 0.0009(15) -0.0059(16) 0.0001(14)
C5 0.051(2) 0.049(2) 0.050(3) 0.0046(18) -0.0058(18) -0.0027(18)
C6 0.052(2) 0.055(2) 0.047(2) -0.0080(18) -0.0050(18) -0.0023(19)
C7 0.0410(19) 0.047(2) 0.066(3) -0.0081(19) -0.0037(18) 0.0003(17)
C8 0.0323(17) 0.045(2) 0.058(3) -0.0007(16) -0.0099(17) 0.0013(15)
C9 0.0363(17) 0.0414(19) 0.048(2) 0.0011(16) -0.0052(16) 0.0000(15)
C10 0.065(3) 0.058(3) 0.074(3) -0.016(2) -0.005(3) 0.004(2)
C11 0.047(2) 0.0409(19) 0.074(3) 0.0006(19) -0.002(2) -0.0069(17)
C12 0.063(3) 0.082(4) 0.071(3) 0.017(3) 0.000(2) -0.009(3)
C13 0.078(3) 0.053(3) 0.068(3) 0.011(2) -0.023(3) -0.002(2)
C14 0.050(2) 0.048(2) 0.048(2) -0.0116(18) 0.0048(18) -0.0029(18)
C15 0.051(2) 0.065(3) 0.057(3) -0.006(2) 0.005(2) -0.011(2)
C16 0.048(2) 0.095(4) 0.058(3) -0.015(3) 0.006(2) 0.018(3)
C17 0.089(3) 0.057(3) 0.054(3) -0.003(2) 0.003(3) 0.019(3)
C18 0.076(3) 0.056(3) 0.056(3) -0.009(2) 0.014(2) -0.006(2)
C19 0.045(2) 0.063(3) 0.056(3) -0.017(2) 0.011(2) -0.007(2)

loop_
_atom_type_symbol
_atom_type_description
_atom_type_scat_dispersion_real
_atom_type_scat_dispersion_imag
_atom_type_scat_source
C C 0.0137 0.0067 'International Tables Vol C Tables 4.2.6.8 and 6.1.1.4'
H H 0.0000 0.0000 'International Tables Vol C Tables 4.2.6.8 and 6.1.1.4'
F F 0.0583 0.0400 'International Tables Vol C Tables 4.2.6.8 and 6.1.1.4'
O O 0.0389 0.0241 'International Tables Vol C Tables 4.2.6.8 and 6.1.1.4'
S S 0.2925 0.4295 'International Tables Vol C Tables 4.2.6.8 and 6.1.1.4'

loop_
_geom_angle_atom_site_label_1
_geom_angle_atom_site_label_2
_geom_angle_atom_site_label_3
_geom_angle
_geom_angle_site_symmetry_1
_geom_angle_site_symmetry_3
_geom_angle_publ_flag
O1 S1 C1 107.1(2) . . ?
O1 S1 C14 107.7(2) . . ?
C1 S1 C14 94.7(2) . . ?
C12 O2 C8 107.7(3) . . ?
C13 O3 C8 107.2(3) . . ?
S1 C1 H1 113.9 . . ?
C2 C1 S1 123.0(3) . . ?
C2 C1 H1 113.9 . . ?
C2 C1 C3 60.4(3) . . ?
C3 C1 S1 121.6(3) . . ?
C3 C1 H1 113.9 . . ?
C1 C2 H2A 117.7 . . ?
C1 C2 H2B 117.7 . . ?
C1 C2 C3 60.8(3) . . ?
H2A C2 H2B 114.8 . . ?
C3 C2 H2A 117.7 . . ?
C3 C2 H2B 117.7 . . ?
C1 C3 C4 113.6(3) . . ?
C1 C3 C11 120.5(4) . . ?
C2 C3 C1 58.9(3) . . ?
C2 C3 C4 118.0(3) . . ?
C2 C3 C11 116.5(3) . . ?
C11 C3 C4 116.8(3) . . ?
C3 C4 H4 107.5 . . ?
C3 C4 C9 111.1(3) . . ?
C5 C4 C3 113.4(3) . . ?
C5 C4 H4 107.5 . . ?
C5 C4 C9 109.7(3) . . ?
C9 C4 H4 107.5 . . ?
C4 C5 H5A 109.5 . . ?
C4 C5 H5B 109.5 . . ?
C4 C5 C6 110.7(4) . . ?
H5A C5 H5B 108.1 . . ?
C6 C5 H5A 109.5 . . ?
C6 C5 H5B 109.5 . . ?
C5 C6 H6A 109.1 . . ?
C5 C6 H6B 109.1 . . ?
C5 C6 C7 112.5(3) . . ?
H6A C6 H6B 107.8 . . ?
C7 C6 H6A 109.1 . . ?
C7 C6 H6B 109.1 . . ?
C6 C7 H7 107.6 . . ?
C8 C7 C6 110.0(3) . . ?
C8 C7 H7 107.6 . . ?
C8 C7 C10 113.3(4) . . ?
C10 C7 C6 110.6(4) . . ?
C10 C7 H7 107.6 . . ?
O2 C8 O3 104.9(3) . . ?
O2 C8 C7 110.6(3) . . ?
O2 C8 C9 110.6(3) . . ?
O3 C8 C7 108.4(3) . . ?
O3 C8 C9 109.5(3) . . ?
C7 C8 C9 112.5(4) . . ?
C4 C9 H9A 109.4 . . ?
C4 C9 H9B 109.4 . . ?
C8 C9 C4 111.1(3) . . ?
C8 C9 H9A 109.4 . . ?
C8 C9 H9B 109.4 . . ?
H9A C9 H9B 108.0 . . ?
C7 C10 H10A 109.5 . . ?
C7 C10 H10B 109.5 . . ?
C7 C10 H10C 109.5 . . ?
H10A C10 H10B 109.5 . . ?
H10A C10 H10C 109.5 . . ?
H10B C10 H10C 109.5 . . ?
C3 C11 H11A 109.5 . . ?
C3 C11 H11B 109.5 . . ?
C3 C11 H11C 109.5 . . ?
H11A C11 H11B 109.5 . . ?
H11A C11 H11C 109.5 . . ?
H11B C11 H11C 109.5 . . ?
O2 C12 H12A 110.5 . . ?
O2 C12 H12B 110.5 . . ?
O2 C12 C13 106.3(4) . . ?
H12A C12 H12B 108.7 . . ?
C13 C12 H12A 110.5 . . ?
C13 C12 H12B 110.5 . . ?
O3 C13 C12 105.5(4) . . ?
O3 C13 H13A 110.6 . . ?
O3 C13 H13B 110.6 . . ?
C12 C13 H13A 110.6 . . ?
C12 C13 H13B 110.6 . . ?
H13A C13 H13B 108.8 . . ?
C15 C14 S1 119.1(4) . . ?
C15 C14 C19 120.6(5) . . ?
C19 C14 S1 120.2(4) . . ?
C14 C15 H15 119.9 . . ?
C14 C15 C16 120.2(5) . . ?
C16 C15 H15 119.9 . . ?
C15 C16 H16 121.1 . . ?
C17 C16 C15 117.8(4) . . ?
C17 C16 H16 121.1 . . ?
F1 C17 C16 117.6(5) . . ?
F1 C17 C18 118.1(5) . . ?
C18 C17 C16 124.3(5) . . ?
C17 C18 H18 121.4 . . ?
C17 C18 C19 117.2(5) . . ?
C19 C18 H18 121.4 . . ?
C14 C19 H19 120.1 . . ?
C18 C19 C14 119.9(4) . . ?
C18 C19 H19 120.1 . . ?

loop_
_geom_bond_atom_site_label_1
_geom_bond_atom_site_label_2
_geom_bond_distance
_geom_bond_site_symmetry_2
_geom_bond_publ_flag
S1 O1 1.502(4) . ?
S1 C1 1.771(4) . ?
S1 C14 1.792(5) . ?
F1 C17 1.361(6) . ?
O2 C8 1.433(5) . ?
O2 C12 1.399(6) . ?
O3 C8 1.434(5) . ?
O3 C13 1.411(6) . ?
C1 H1 1.0000 . ?
C1 C2 1.486(7) . ?
C1 C3 1.515(6) . ?
C2 H2A 0.9900 . ?
C2 H2B 0.9900 . ?
C2 C3 1.509(5) . ?
C3 C4 1.529(5) . ?
C3 C11 1.518(5) . ?
C4 H4 1.0000 . ?
C4 C5 1.515(6) . ?
C4 C9 1.535(5) . ?
C5 H5A 0.9900 . ?
C5 H5B 0.9900 . ?
C5 C6 1.529(6) . ?
C6 H6A 0.9900 . ?
C6 H6B 0.9900 . ?
C6 C7 1.536(6) . ?
C7 H7 1.0000 . ?
C7 C8 1.511(6) . ?
C7 C10 1.530(7) . ?
C8 C9 1.524(5) . ?
C9 H9A 0.9900 . ?
C9 H9B 0.9900 . ?
C10 H10A 0.9800 . ?
C10 H10B 0.9800 . ?
C10 H10C 0.9800 . ?
C11 H11A 0.9800 . ?
C11 H11B 0.9800 . ?
C11 H11C 0.9800 . ?
C12 H12A 0.9900 . ?
C12 H12B 0.9900 . ?
C12 C13 1.501(7) . ?
C13 H13A 0.9900 . ?
C13 H13B 0.9900 . ?
C14 C15 1.367(6) . ?
C14 C19 1.393(6) . ?
C15 H15 0.9500 . ?
C15 C16 1.376(8) . ?
C16 H16 0.9500 . ?
C16 C17 1.367(8) . ?
C17 C18 1.365(8) . ?
C18 H18 0.9500 . ?
C18 C19 1.383(7) . ?
C19 H19 0.9500 . ?

loop_
_geom_torsion_atom_site_label_1
_geom_torsion_atom_site_label_2
_geom_torsion_atom_site_label_3
_geom_torsion_atom_site_label_4
_geom_torsion
_geom_torsion_site_symmetry_1
_geom_torsion_site_symmetry_2
_geom_torsion_site_symmetry_3
_geom_torsion_site_symmetry_4
_geom_torsion_publ_flag
S1 C1 C2 C3 -110.4(4) . . . . ?
S1 C1 C3 C2 112.7(4) . . . . ?
S1 C1 C3 C4 -137.8(3) . . . . ?
S1 C1 C3 C11 8.3(5) . . . . ?
S1 C14 C15 C16 176.3(4) . . . . ?
S1 C14 C19 C18 -175.5(3) . . . . ?
F1 C17 C18 C19 -178.9(4) . . . . ?
O1 S1 C1 C2 -91.4(4) . . . . ?
O1 S1 C1 C3 -164.3(4) . . . . ?
O1 S1 C14 C15 145.0(4) . . . . ?
O1 S1 C14 C19 -37.7(4) . . . . ?
O2 C8 C9 C4 67.8(4) . . . . ?
O2 C12 C13 O3 2.0(6) . . . . ?
O3 C8 C9 C4 -177.1(3) . . . . ?
C1 S1 C14 C15 -105.4(4) . . . . ?
C1 S1 C14 C19 71.9(4) . . . . ?
C1 C2 C3 C4 -102.1(4) . . . . ?
C1 C2 C3 C11 111.2(4) . . . . ?
C1 C3 C4 C5 -151.0(3) . . . . ?
C1 C3 C4 C9 85.0(4) . . . . ?
C2 C1 C3 C4 109.5(4) . . . . ?
C2 C1 C3 C11 -104.4(4) . . . . ?
C2 C3 C4 C5 -84.9(5) . . . . ?
C2 C3 C4 C9 151.0(4) . . . . ?
C3 C4 C5 C6 178.0(3) . . . . ?
C3 C4 C9 C8 -176.5(3) . . . . ?
C4 C5 C6 C7 56.5(5) . . . . ?
C5 C4 C9 C8 57.3(4) . . . . ?
C5 C6 C7 C8 -53.6(5) . . . . ?
C5 C6 C7 C10 -179.5(4) . . . . ?
C6 C7 C8 O2 -70.8(4) . . . . ?
C6 C7 C8 O3 174.8(3) . . . . ?
C6 C7 C8 C9 53.5(4) . . . . ?
C7 C8 C9 C4 -56.5(4) . . . . ?
C8 O2 C12 C13 15.9(5) . . . . ?
C8 O3 C13 C12 -19.1(5) . . . . ?
C9 C4 C5 C6 -57.2(4) . . . . ?
C10 C7 C8 O2 53.6(4) . . . . ?
C10 C7 C8 O3 -60.8(4) . . . . ?
C10 C7 C8 C9 177.9(3) . . . . ?
C11 C3 C4 C5 61.7(5) . . . . ?
C11 C3 C4 C9 -62.4(5) . . . . ?
C12 O2 C8 O3 -27.7(4) . . . . ?
C12 O2 C8 C7 -144.4(4) . . . . ?
C12 O2 C8 C9 90.2(4) . . . . ?
C13 O3 C8 O2 28.9(4) . . . . ?
C13 O3 C8 C7 147.1(4) . . . . ?
C13 O3 C8 C9 -89.8(4) . . . . ?
C14 S1 C1 C2 158.4(3) . . . . ?
C14 S1 C1 C3 85.5(4) . . . . ?
C14 C15 C16 C17 -0.4(7) . . . . ?
C15 C14 C19 C18 1.7(6) . . . . ?
C15 C16 C17 F1 179.6(4) . . . . ?
C15 C16 C17 C18 1.1(8) . . . . ?
C16 C17 C18 C19 -0.4(8) . . . . ?
C17 C18 C19 C14 -1.0(7) . . . . ?
C19 C14 C15 C16 -0.9(7) . . . . ?
